data_7234521
loop_
_publ_author_name
'Shiv Kumar'
'Deepak Kumar'
'Yogesh Patil'
'Satish Patil'

_publ_section_title
;
 Fluoranthene derivatives as blue fluorescent materials for non-doped
 organic light-emitting diodes
;
_journal_name_full 'Journal of Materials Chemistry C'
_journal_page_first 193
_journal_page_last 200
_journal_paper_doi 10.1039/C5TC02926K
_journal_volume 4
_journal_year 2016
_chemical_formula_moiety 'C34 H22'
_chemical_formula_sum 'C34 H22'
_chemical_formula_weight 430.52
_space_group_IT_number 14
_space_group_name_Hall '-P 2ybc'
_space_group_name_H-M_alt 'P 1 21/c 1'
_symmetry_cell_setting monoclinic
_symmetry_Int_Tables_number 14
_symmetry_space_group_name_Hall '-P 2ybc'
_symmetry_space_group_name_H-M 'P 1 21/c 1'
_atom_sites_solution_hydrogens geom
_atom_sites_solution_primary direct
_atom_sites_solution_secondary difmap
_cell_angle_alpha 90.00
_cell_angle_beta 92.512(4)
_cell_angle_gamma 90.00
_cell_formula_units_Z 4
_cell_length_a 10.4175(4)
_cell_length_b 24.6449(11)
_cell_length_c 8.6723(4)
_cell_measurement_reflns_used 5600
_cell_measurement_temperature 110(2)
_cell_measurement_theta_max 20.5
_cell_measurement_theta_min 2.8
_cell_volume 2224.37(17)
_computing_cell_refinement 'Oxford Xcalibur'
_computing_data_collection 'Oxford Xcalibur (Mova) diffractometer '
_computing_data_reduction 'Oxford Xcalibur'
_computing_molecular_graphics ORTEP-III
_computing_publication_material WinGx1.80.05
_computing_structure_refinement 'SHELXL-97 (Sheldrick, 2008)'
_computing_structure_solution Shelxs-97
_diffrn_ambient_temperature 110(2)
_diffrn_measured_fraction_theta_full 0.989
_diffrn_measured_fraction_theta_max 0.989
_diffrn_measurement_device_type 'Oxford Xcalibur (Mova) diffractometer '
_diffrn_measurement_method '\f and \w scans'
_diffrn_radiation_monochromator graphite
_diffrn_radiation_source 'fine-focus sealed tube'
_diffrn_radiation_type MoK\a
_diffrn_radiation_wavelength 0.71073
_diffrn_reflns_av_R_equivalents 0.0422
_diffrn_reflns_av_sigmaI/netI 0.0335
_diffrn_reflns_limit_h_max 12
_diffrn_reflns_limit_h_min -12
_diffrn_reflns_limit_k_max 30
_diffrn_reflns_limit_k_min -30
_diffrn_reflns_limit_l_max 10
_diffrn_reflns_limit_l_min -10
_diffrn_reflns_number 18570
_diffrn_reflns_theta_full 26.00
_diffrn_reflns_theta_max 26.00
_diffrn_reflns_theta_min 2.49
_exptl_absorpt_coefficient_mu 0.073
_exptl_absorpt_correction_T_max 0.9964
_exptl_absorpt_correction_T_min 0.9920
_exptl_absorpt_correction_type empirical
_exptl_absorpt_process_details sadabs
_exptl_crystal_density_diffrn 1.286
_exptl_crystal_density_method 'not measured'
_exptl_crystal_description rectangular
_exptl_crystal_F_000 904
_exptl_crystal_size_max 0.11
_exptl_crystal_size_mid 0.09
_exptl_crystal_size_min 0.05
_refine_diff_density_max 0.193
_refine_diff_density_min -0.211
_refine_diff_density_rms 0.046
_refine_ls_extinction_method none
_refine_ls_goodness_of_fit_ref 1.009
_refine_ls_hydrogen_treatment constr
_refine_ls_matrix_type full
_refine_ls_number_parameters 307
_refine_ls_number_reflns 4331
_refine_ls_number_restraints 0
_refine_ls_restrained_S_all 1.009
_refine_ls_R_factor_all 0.0508
_refine_ls_R_factor_gt 0.0406
_refine_ls_shift/su_max 0.002
_refine_ls_shift/su_mean 0.000
_refine_ls_structure_factor_coef Fsqd
_refine_ls_weighting_details 'calc w=1/[\s^2^(Fo^2^)+(0.0440P)^2^+0.7876P] where P=(Fo^2^+2Fc^2^)/3'
_refine_ls_weighting_scheme calc
_refine_ls_wR_factor_gt 0.0945
_refine_ls_wR_factor_ref 0.1031
_reflns_number_gt 3593
_reflns_number_total 4331
_reflns_threshold_expression >2\s(I)
_cod_data_source_file J-Mater-Chem-C-2016-4-193.cif
_cod_data_source_block dpm1-red
_cod_depositor_comments
;
The following automatic conversions were performed:

data item '_symmetry_cell_setting' value 'Monoclinic' was changed to
'monoclinic' in accordance with the built-in table derived from the
CIF Core dictionary named 'cif_core.dic' version 2.4.5 last updated
on 2014-11-21.

Automatic conversion script
Id: cif_fix_values 6909 2019-04-08 15:41:33Z antanas 
;
_cod_original_sg_symbol_H-M 'P 21/c'
_cod_database_code 7234521

loop_
_symmetry_equiv_pos_as_xyz
'x, y, z'
'-x, y+1/2, -z+1/2'
'-x, -y, -z'
'x, -y-1/2, z-1/2'

loop_
_atom_site_label
_atom_site_type_symbol
_atom_site_fract_x
_atom_site_fract_y
_atom_site_fract_z
_atom_site_U_iso_or_equiv
_atom_site_adp_type
_atom_site_occupancy
_atom_site_symmetry_multiplicity
_atom_site_calc_flag
_atom_site_refinement_flags
_atom_site_disorder_assembly
_atom_site_disorder_group
C1 C 0.65927(12) -0.03660(5) 0.74216(15) 0.0197(3) Uani 1 1 d . . .
C2 C 0.54198(12) -0.05716(5) 0.79536(15) 0.0192(3) Uani 1 1 d . . .
C3 C 0.54124(13) -0.10935(6) 0.85226(16) 0.0217(3) Uani 1 1 d . . .
H3 H 0.4655 -0.1241 0.8928 0.026 Uiso 1 1 calc R . .
C4 C 0.65510(13) -0.14063(6) 0.84928(16) 0.0242(3) Uani 1 1 d . . .
H4 H 0.6533 -0.1770 0.8858 0.029 Uiso 1 1 calc R . .
C5 C 0.76772(13) -0.12075(6) 0.79593(16) 0.0243(3) Uani 1 1 d . . .
H5 H 0.8419 -0.1432 0.7961 0.029 Uiso 1 1 calc R . .
C6 C 0.77340(12) -0.06674(6) 0.74059(16) 0.0218(3) Uani 1 1 d . . .
C7 C 0.88198(13) -0.03972(6) 0.68266(17) 0.0241(3) Uani 1 1 d . . .
H7 H 0.9623 -0.0579 0.6805 0.029 Uiso 1 1 calc R . .
C8 C 0.87028(13) 0.01256(6) 0.62999(16) 0.0240(3) Uani 1 1 d . . .
H8 H 0.9432 0.0296 0.5890 0.029 Uiso 1 1 calc R . .
C9 C 0.75369(13) 0.04241(6) 0.63409(16) 0.0220(3) Uani 1 1 d . . .
H9 H 0.7489 0.0786 0.5965 0.026 Uiso 1 1 calc R . .
C10 C 0.64772(12) 0.01793(5) 0.69350(15) 0.0195(3) Uani 1 1 d . . .
C11 C 0.51330(12) 0.03417(5) 0.72109(15) 0.0193(3) Uani 1 1 d . . .
C12 C 0.44758(12) -0.01228(5) 0.77537(15) 0.0189(3) Uani 1 1 d . . .
C13 C 0.31601(12) -0.00960(5) 0.80000(15) 0.0194(3) Uani 1 1 d . . .
C14 C 0.25544(12) 0.04041(5) 0.77692(16) 0.0208(3) Uani 1 1 d . . .
H14 H 0.1661 0.0428 0.7934 0.025 Uiso 1 1 calc R . .
C15 C 0.31928(12) 0.08709(5) 0.73095(15) 0.0198(3) Uani 1 1 d . . .
C16 C 0.45180(12) 0.08421(5) 0.70249(15) 0.0187(3) Uani 1 1 d . . .
C17 C 0.52339(12) 0.13326(5) 0.65366(16) 0.0192(3) Uani 1 1 d . . .
C18 C 0.62654(13) 0.15360(6) 0.74461(16) 0.0219(3) Uani 1 1 d . . .
H18 H 0.6521 0.1359 0.8383 0.026 Uiso 1 1 calc R . .
C19 C 0.69192(13) 0.19955(6) 0.69875(17) 0.0259(3) Uani 1 1 d . . .
H19 H 0.7622 0.2130 0.7609 0.031 Uiso 1 1 calc R . .
C20 C 0.65502(14) 0.22586(6) 0.56239(18) 0.0291(3) Uani 1 1 d . . .
H20 H 0.6997 0.2574 0.5314 0.035 Uiso 1 1 calc R . .
C21 C 0.55237(14) 0.20587(6) 0.47138(17) 0.0280(3) Uani 1 1 d . . .
H21 H 0.5271 0.2237 0.3778 0.034 Uiso 1 1 calc R . .
C22 C 0.48698(13) 0.16003(6) 0.51703(16) 0.0227(3) Uani 1 1 d . . .
H22 H 0.4166 0.1467 0.4546 0.027 Uiso 1 1 calc R . .
C23 C 0.23868(12) -0.05696(5) 0.84846(16) 0.0192(3) Uani 1 1 d . . .
C24 C 0.23885(13) -0.10578(6) 0.76606(16) 0.0226(3) Uani 1 1 d . . .
H24 H 0.2891 -0.1089 0.6777 0.027 Uiso 1 1 calc R . .
C25 C 0.16638(13) -0.14955(6) 0.81225(17) 0.0251(3) Uani 1 1 d . . .
H25 H 0.1672 -0.1825 0.7553 0.030 Uiso 1 1 calc R . .
C26 C 0.09253(13) -0.14556(6) 0.94131(17) 0.0251(3) Uani 1 1 d . . .
H26 H 0.0443 -0.1759 0.9740 0.030 Uiso 1 1 calc R . .
C27 C 0.08974(13) -0.09717(6) 1.02186(17) 0.0253(3) Uani 1 1 d . . .
H27 H 0.0384 -0.0941 1.1093 0.030 Uiso 1 1 calc R . .
C28 C 0.16165(12) -0.05298(6) 0.97561(16) 0.0218(3) Uani 1 1 d . . .
H28 H 0.1583 -0.0198 1.0311 0.026 Uiso 1 1 calc R . .
C29 C 0.24356(12) 0.13847(5) 0.71864(16) 0.0206(3) Uani 1 1 d . . .
C30 C 0.12383(13) 0.13908(6) 0.63921(18) 0.0266(3) Uani 1 1 d . . .
H30 H 0.0949 0.1077 0.5845 0.032 Uiso 1 1 calc R . .
C31 C 0.04673(14) 0.18502(7) 0.6392(2) 0.0337(4) Uani 1 1 d . . .
H31 H -0.0339 0.1851 0.5837 0.040 Uiso 1 1 calc R . .
C32 C 0.08721(15) 0.23083(6) 0.7201(2) 0.0358(4) Uani 1 1 d . . .
H32 H 0.0332 0.2618 0.7232 0.043 Uiso 1 1 calc R . .
C33 C 0.20699(15) 0.23121(6) 0.79675(19) 0.0318(4) Uani 1 1 d . . .
H33 H 0.2355 0.2628 0.8510 0.038 Uiso 1 1 calc R . .
C34 C 0.28503(14) 0.18574(6) 0.79435(16) 0.0241(3) Uani 1 1 d . . .
H34 H 0.3678 0.1867 0.8448 0.029 Uiso 1 1 calc R . .

loop_
_atom_site_aniso_label
_atom_site_aniso_U_11
_atom_site_aniso_U_22
_atom_site_aniso_U_33
_atom_site_aniso_U_23
_atom_site_aniso_U_13
_atom_site_aniso_U_12
C1 0.0179(6) 0.0216(7) 0.0194(7) -0.0023(5) -0.0011(5) 0.0014(5)
C2 0.0175(6) 0.0209(7) 0.0191(7) -0.0024(5) 0.0001(5) 0.0019(5)
C3 0.0219(7) 0.0218(7) 0.0214(7) 0.0017(6) 0.0018(5) 0.0011(5)
C4 0.0280(7) 0.0206(7) 0.0237(7) 0.0008(6) -0.0024(6) 0.0043(6)
C5 0.0213(7) 0.0237(7) 0.0275(8) -0.0037(6) -0.0040(6) 0.0068(6)
C6 0.0184(7) 0.0244(7) 0.0223(7) -0.0053(6) -0.0024(5) 0.0032(5)
C7 0.0173(6) 0.0278(8) 0.0272(8) -0.0069(6) 0.0004(5) 0.0036(6)
C8 0.0181(7) 0.0292(8) 0.0250(7) -0.0047(6) 0.0050(5) -0.0024(6)
C9 0.0211(7) 0.0219(7) 0.0233(7) -0.0016(6) 0.0031(5) 0.0010(5)
C10 0.0188(6) 0.0204(7) 0.0192(7) -0.0020(5) 0.0002(5) 0.0010(5)
C11 0.0179(6) 0.0203(7) 0.0196(7) -0.0009(5) 0.0002(5) -0.0005(5)
C12 0.0189(6) 0.0187(7) 0.0190(7) -0.0012(5) 0.0007(5) 0.0010(5)
C13 0.0186(6) 0.0187(7) 0.0209(7) -0.0001(5) 0.0011(5) -0.0009(5)
C14 0.0153(6) 0.0215(7) 0.0255(7) -0.0006(6) 0.0017(5) 0.0014(5)
C15 0.0185(6) 0.0188(7) 0.0221(7) -0.0003(5) -0.0001(5) 0.0014(5)
C16 0.0177(6) 0.0190(7) 0.0193(7) -0.0002(5) 0.0004(5) -0.0008(5)
C17 0.0177(6) 0.0170(7) 0.0231(7) -0.0014(5) 0.0039(5) 0.0021(5)
C18 0.0198(7) 0.0223(7) 0.0236(7) -0.0008(6) 0.0025(5) 0.0014(5)
C19 0.0229(7) 0.0258(8) 0.0294(8) -0.0067(6) 0.0043(6) -0.0047(6)
C20 0.0322(8) 0.0227(8) 0.0329(8) 0.0003(6) 0.0084(6) -0.0073(6)
C21 0.0329(8) 0.0245(8) 0.0270(8) 0.0044(6) 0.0039(6) -0.0007(6)
C22 0.0211(7) 0.0231(7) 0.0239(7) -0.0009(6) 0.0012(6) -0.0006(5)
C23 0.0149(6) 0.0184(7) 0.0241(7) 0.0020(5) -0.0013(5) 0.0011(5)
C24 0.0209(7) 0.0221(7) 0.0248(7) -0.0003(6) 0.0015(5) 0.0016(5)
C25 0.0238(7) 0.0180(7) 0.0331(8) -0.0010(6) -0.0037(6) -0.0001(5)
C26 0.0195(7) 0.0226(7) 0.0328(8) 0.0064(6) -0.0029(6) -0.0048(5)
C27 0.0203(7) 0.0303(8) 0.0254(7) 0.0034(6) 0.0025(6) -0.0021(6)
C28 0.0185(6) 0.0223(7) 0.0246(7) -0.0011(6) -0.0002(5) 0.0001(5)
C29 0.0188(6) 0.0196(7) 0.0241(7) 0.0044(6) 0.0062(5) 0.0012(5)
C30 0.0204(7) 0.0261(8) 0.0333(8) 0.0044(6) 0.0033(6) 0.0006(6)
C31 0.0220(7) 0.0357(9) 0.0436(10) 0.0124(7) 0.0026(7) 0.0064(6)
C32 0.0339(8) 0.0252(8) 0.0495(10) 0.0115(7) 0.0138(7) 0.0135(7)
C33 0.0380(9) 0.0209(8) 0.0372(9) 0.0018(7) 0.0107(7) 0.0033(6)
C34 0.0249(7) 0.0222(7) 0.0255(8) 0.0027(6) 0.0042(6) 0.0016(6)

loop_
_atom_type_symbol
_atom_type_description
_atom_type_scat_dispersion_real
_atom_type_scat_dispersion_imag
_atom_type_scat_source
C C 0.0033 0.0016 'International Tables Vol C Tables 4.2.6.8 and 6.1.1.4'
H H 0.0000 0.0000 'International Tables Vol C Tables 4.2.6.8 and 6.1.1.4'

loop_
_geom_angle_atom_site_label_1
_geom_angle_atom_site_label_2
_geom_angle_atom_site_label_3
_geom_angle
_geom_angle_site_symmetry_1
_geom_angle_site_symmetry_3
C6 C1 C10 124.21(13) . .
C6 C1 C2 123.83(13) . .
C10 C1 C2 111.95(12) . .
C3 C2 C1 117.93(12) . .
C3 C2 C12 136.31(12) . .
C1 C2 C12 105.75(11) . .
C2 C3 C4 118.95(13) . .
C2 C3 H3 120.5 . .
C4 C3 H3 120.5 . .
C5 C4 C3 122.81(13) . .
C5 C4 H4 118.6 . .
C3 C4 H4 118.6 . .
C4 C5 C6 119.95(12) . .
C4 C5 H5 120.0 . .
C6 C5 H5 120.0 . .
C1 C6 C5 116.49(12) . .
C1 C6 C7 116.30(13) . .
C5 C6 C7 127.21(12) . .
C8 C7 C6 119.81(12) . .
C8 C7 H7 120.1 . .
C6 C7 H7 120.1 . .
C7 C8 C9 122.79(13) . .
C7 C8 H8 118.6 . .
C9 C8 H8 118.6 . .
C10 C9 C8 118.82(13) . .
C10 C9 H9 120.6 . .
C8 C9 H9 120.6 . .
C9 C10 C1 118.00(12) . .
C9 C10 C11 135.94(12) . .
C1 C10 C11 106.06(11) . .
C16 C11 C12 121.56(12) . .
C16 C11 C10 130.57(12) . .
C12 C11 C10 107.87(11) . .
C13 C12 C11 120.07(12) . .
C13 C12 C2 131.76(12) . .
C11 C12 C2 108.16(11) . .
C14 C13 C12 117.41(12) . .
C14 C13 C23 119.08(12) . .
C12 C13 C23 123.51(12) . .
C13 C14 C15 123.43(12) . .
C13 C14 H14 118.3 . .
C15 C14 H14 118.3 . .
C14 C15 C16 119.29(12) . .
C14 C15 C29 117.55(11) . .
C16 C15 C29 123.14(12) . .
C11 C16 C15 118.08(12) . .
C11 C16 C17 121.08(11) . .
C15 C16 C17 120.85(11) . .
C22 C17 C18 118.92(12) . .
C22 C17 C16 120.27(12) . .
C18 C17 C16 120.80(12) . .
C19 C18 C17 120.36(13) . .
C19 C18 H18 119.8 . .
C17 C18 H18 119.8 . .
C20 C19 C18 120.27(13) . .
C20 C19 H19 119.9 . .
C18 C19 H19 119.9 . .
C19 C20 C21 119.68(13) . .
C19 C20 H20 120.2 . .
C21 C20 H20 120.2 . .
C22 C21 C20 120.12(14) . .
C22 C21 H21 119.9 . .
C20 C21 H21 119.9 . .
C21 C22 C17 120.65(13) . .
C21 C22 H22 119.7 . .
C17 C22 H22 119.7 . .
C28 C23 C24 118.53(12) . .
C28 C23 C13 120.32(12) . .
C24 C23 C13 121.13(12) . .
C25 C24 C23 120.58(13) . .
C25 C24 H24 119.7 . .
C23 C24 H24 119.7 . .
C24 C25 C26 120.38(13) . .
C24 C25 H25 119.8 . .
C26 C25 H25 119.8 . .
C27 C26 C25 119.51(13) . .
C27 C26 H26 120.2 . .
C25 C26 H26 120.2 . .
C26 C27 C28 120.40(13) . .
C26 C27 H27 119.8 . .
C28 C27 H27 119.8 . .
C27 C28 C23 120.56(13) . .
C27 C28 H28 119.7 . .
C23 C28 H28 119.7 . .
C34 C29 C30 118.26(13) . .
C34 C29 C15 121.48(12) . .
C30 C29 C15 120.10(12) . .
C31 C30 C29 120.83(14) . .
C31 C30 H30 119.6 . .
C29 C30 H30 119.6 . .
C32 C31 C30 120.10(14) . .
C32 C31 H31 120.0 . .
C30 C31 H31 120.0 . .
C31 C32 C33 119.70(14) . .
C31 C32 H32 120.1 . .
C33 C32 H32 120.1 . .
C34 C33 C32 120.22(15) . .
C34 C33 H33 119.9 . .
C32 C33 H33 119.9 . .
C33 C34 C29 120.82(14) . .
C33 C34 H34 119.6 . .
C29 C34 H34 119.6 . .

loop_
_geom_bond_atom_site_label_1
_geom_bond_atom_site_label_2
_geom_bond_distance
_geom_bond_site_symmetry_2
C1 C6 1.4024(18) .
C1 C10 1.4122(19) .
C1 C2 1.4185(19) .
C2 C3 1.3777(19) .
C2 C12 1.4851(18) .
C3 C4 1.4158(19) .
C3 H3 0.9500 .
C4 C5 1.370(2) .
C4 H4 0.9500 .
C5 C6 1.417(2) .
C5 H5 0.9500 .
C6 C7 1.423(2) .
C7 C8 1.371(2) .
C7 H7 0.9500 .
C8 C9 1.4217(19) .
C8 H8 0.9500 .
C9 C10 1.3777(19) .
C9 H9 0.9500 .
C10 C11 1.4859(18) .
C11 C16 1.3959(18) .
C11 C12 1.4244(18) .
C12 C13 1.3979(18) .
C13 C14 1.3950(18) .
C13 C23 1.4892(18) .
C14 C15 1.3957(19) .
C14 H14 0.9500 .
C15 C16 1.4148(18) .
C15 C29 1.4930(18) .
C16 C17 1.4914(18) .
C17 C22 1.3942(19) .
C17 C18 1.3978(19) .
C18 C19 1.389(2) .
C18 H18 0.9500 .
C19 C20 1.388(2) .
C19 H19 0.9500 .
C20 C21 1.391(2) .
C20 H20 0.9500 .
C21 C22 1.3860(19) .
C21 H21 0.9500 .
C22 H22 0.9500 .
C23 C28 1.395(2) .
C23 C24 1.3993(19) .
C24 C25 1.3860(19) .
C24 H24 0.9500 .
C25 C26 1.389(2) .
C25 H25 0.9500 .
C26 C27 1.383(2) .
C26 H26 0.9500 .
C27 C28 1.3909(19) .
C27 H27 0.9500 .
C28 H28 0.9500 .
C29 C34 1.397(2) .
C29 C30 1.3983(19) .
C30 C31 1.388(2) .
C30 H30 0.9500 .
C31 C32 1.385(2) .
C31 H31 0.9500 .
C32 C33 1.388(2) .
C32 H32 0.9500 .
C33 C34 1.385(2) .
C33 H33 0.9500 .
C34 H34 0.9500 .

loop_
_geom_torsion_atom_site_label_1
_geom_torsion_atom_site_label_2
_geom_torsion_atom_site_label_3
_geom_torsion_atom_site_label_4
_geom_torsion
_geom_torsion_site_symmetry_1
_geom_torsion_site_symmetry_2
_geom_torsion_site_symmetry_3
_geom_torsion_site_symmetry_4
C6 C1 C2 C3 1.7(2) . . . .
C10 C1 C2 C3 -177.40(12) . . . .
C6 C1 C2 C12 -179.58(12) . . . .
C10 C1 C2 C12 1.36(15) . . . .
C1 C2 C3 C4 -2.55(19) . . . .
C12 C2 C3 C4 179.18(14) . . . .
C2 C3 C4 C5 1.8(2) . . . .
C3 C4 C5 C6 0.0(2) . . . .
C10 C1 C6 C5 179.05(13) . . . .
C2 C1 C6 C5 0.1(2) . . . .
C10 C1 C6 C7 -1.3(2) . . . .
C2 C1 C6 C7 179.75(13) . . . .
C4 C5 C6 C1 -0.9(2) . . . .
C4 C5 C6 C7 179.48(14) . . . .
C1 C6 C7 C8 -1.1(2) . . . .
C5 C6 C7 C8 178.47(14) . . . .
C6 C7 C8 C9 1.8(2) . . . .
C7 C8 C9 C10 0.0(2) . . . .
C8 C9 C10 C1 -2.36(19) . . . .
C8 C9 C10 C11 178.59(14) . . . .
C6 C1 C10 C9 3.1(2) . . . .
C2 C1 C10 C9 -177.86(12) . . . .
C6 C1 C10 C11 -177.61(12) . . . .
C2 C1 C10 C11 1.45(15) . . . .
C9 C10 C11 C16 -5.0(3) . . . .
C1 C10 C11 C16 175.86(14) . . . .
C9 C10 C11 C12 175.32(15) . . . .
C1 C10 C11 C12 -3.81(15) . . . .
C16 C11 C12 C13 5.0(2) . . . .
C10 C11 C12 C13 -175.30(12) . . . .
C16 C11 C12 C2 -175.03(12) . . . .
C10 C11 C12 C2 4.68(14) . . . .
C3 C2 C12 C13 -5.4(3) . . . .
C1 C2 C12 C13 176.21(14) . . . .
C3 C2 C12 C11 174.65(15) . . . .
C1 C2 C12 C11 -3.76(15) . . . .
C11 C12 C13 C14 -3.16(19) . . . .
C2 C12 C13 C14 176.86(13) . . . .
C11 C12 C13 C23 176.62(12) . . . .
C2 C12 C13 C23 -3.4(2) . . . .
C12 C13 C14 C15 0.1(2) . . . .
C23 C13 C14 C15 -179.73(13) . . . .
C13 C14 C15 C16 1.4(2) . . . .
C13 C14 C15 C29 -176.91(12) . . . .
C12 C11 C16 C15 -3.5(2) . . . .
C10 C11 C16 C15 176.90(13) . . . .
C12 C11 C16 C17 176.69(12) . . . .
C10 C11 C16 C17 -2.9(2) . . . .
C14 C15 C16 C11 0.34(19) . . . .
C29 C15 C16 C11 178.53(12) . . . .
C14 C15 C16 C17 -179.81(12) . . . .
C29 C15 C16 C17 -1.6(2) . . . .
C11 C16 C17 C22 119.35(15) . . . .
C15 C16 C17 C22 -60.49(18) . . . .
C11 C16 C17 C18 -61.57(18) . . . .
C15 C16 C17 C18 118.59(14) . . . .
C22 C17 C18 C19 -0.4(2) . . . .
C16 C17 C18 C19 -179.47(12) . . . .
C17 C18 C19 C20 0.3(2) . . . .
C18 C19 C20 C21 -0.2(2) . . . .
C19 C20 C21 C22 0.3(2) . . . .
C20 C21 C22 C17 -0.4(2) . . . .
C18 C17 C22 C21 0.4(2) . . . .
C16 C17 C22 C21 179.52(13) . . . .
C14 C13 C23 C28 -51.83(18) . . . .
C12 C13 C23 C28 128.40(14) . . . .
C14 C13 C23 C24 126.57(14) . . . .
C12 C13 C23 C24 -53.21(18) . . . .
C28 C23 C24 C25 -1.53(19) . . . .
C13 C23 C24 C25 -179.95(12) . . . .
C23 C24 C25 C26 0.0(2) . . . .
C24 C25 C26 C27 1.3(2) . . . .
C25 C26 C27 C28 -0.9(2) . . . .
C26 C27 C28 C23 -0.7(2) . . . .
C24 C23 C28 C27 1.90(19) . . . .
C13 C23 C28 C27 -179.66(12) . . . .
C14 C15 C29 C34 126.84(14) . . . .
C16 C15 C29 C34 -51.38(19) . . . .
C14 C15 C29 C30 -48.51(18) . . . .
C16 C15 C29 C30 133.27(14) . . . .
C34 C29 C30 C31 -1.7(2) . . . .
C15 C29 C30 C31 173.75(13) . . . .
C29 C30 C31 C32 -0.8(2) . . . .
C30 C31 C32 C33 2.2(2) . . . .
C31 C32 C33 C34 -1.0(2) . . . .
C32 C33 C34 C29 -1.7(2) . . . .
C30 C29 C34 C33 3.0(2) . . . .
C15 C29 C34 C33 -172.44(13) . . . .
